data_4062319
_journal_name_full Organometallics
_journal_year 2003
_chemical_formula_moiety 'C73 H96 Cl O13 P2 Rh Si8'
_chemical_formula_sum 'C73 H96 Cl O13 P2 Rh Si8'
_chemical_formula_weight 1606.55
_space_group_IT_number 14
_symmetry_cell_setting monoclinic
_symmetry_space_group_name_Hall '-P 2yab'
_symmetry_space_group_name_H-M 'P 1 21/a 1'
_cell_angle_alpha 90
_cell_angle_beta 91.356(1)
_cell_angle_gamma 90
_cell_formula_units_Z 4
_cell_length_a 20.2345(8)
_cell_length_b 15.8819(6)
_cell_length_c 24.428(1)
_cell_measurement_temperature 160(1)
_cell_volume 7848.0(5)
_diffrn_ambient_temperature 160(1)
_exptl_crystal_density_diffrn 1.360
_cod_depositor_comments
;
The following automatic conversions were performed:
'_symmetry_cell_setting' value 'Monoclinic' changed to 'monoclinic'
according to '/home/saulius/struct/CIF-dictionaries/cif_core.dic'
dictionary named 'cif_core.dic' version 2.4.1 from 2010-06-29.

Automatic conversion script
Id: cif_fix_enum 1527 2010-12-29 10:47:43Z saulius 
;
_cod_original_sg_symbol_H-M 'P 21/a'
_cod_database_code 4062319

loop_
_symmetry_equiv_pos_as_xyz
x,y,z
1/2-x,1/2+y,-z
-x,-y,-z
1/2+x,1/2-y,z

loop_
_atom_site_aniso_label
_atom_site_aniso_U_11
_atom_site_aniso_U_22
_atom_site_aniso_U_33
_atom_site_aniso_U_23
_atom_site_aniso_U_13
_atom_site_aniso_U_12
Rh 0.0193(1) 0.0361(1) 0.0205(1) 0.0032(1) -0.0002(1) 0.0006(1)
Cl1 0.0293(5) 0.1301(12) 0.0276(8) -0.0092(7) -0.0078(5) 0.0055(6)
P1 0.0195(3) 0.0326(3) 0.0275(3) 0.0083(3) -0.0003(2) 0.0012(3)
P2 0.0210(3) 0.0297(3) 0.0190(3) 0.0041(2) 0.0005(2) 0.0009(2)
Si1 0.0182(3) 0.0242(3) 0.0200(3) 0.0024(2) 0.0009(2) -0.0012(2)
Si2 0.0211(3) 0.0228(3) 0.0219(3) -0.0017(2) 0.0044(2) 0.0000(3)
Si3 0.0225(3) 0.0254(3) 0.0203(3) 0.0047(2) 0.0013(2) 0.0021(3)
Si4 0.0186(3) 0.0266(3) 0.0199(3) -0.0008(2) -0.0001(2) -0.0001(3)
Si5 0.0244(3) 0.0217(3) 0.0241(3) -0.0020(2) 0.0008(3) -0.0002(3)
Si6 0.0184(3) 0.0260(3) 0.0175(3) 0.0012(2) 0.0017(2) 0.0014(2)
Si7 0.0225(3) 0.0221(3) 0.0218(3) -0.0012(2) 0.0028(2) -0.0011(3)
Si8 0.0325(4) 0.0235(3) 0.0281(3) 0.0000(3) 0.0018(3) 0.0015(3)
O1 0.0218(9) 0.0478(11) 0.0334(10) 0.0176(8) 0.0037(7) 0.0057(8)
O2 0.0274(9) 0.0284(9) 0.0282(9) -0.0049(7) 0.0023(7) -0.0033(7)
O3 0.0295(9) 0.0289(9) 0.0299(9) 0.0057(7) 0.0053(7) 0.0054(7)
O4 0.0248(9) 0.0377(10) 0.0281(9) 0.0064(7) 0.0004(7) -0.0019(8)
O5 0.0262(9) 0.0335(10) 0.0308(9) -0.0041(7) 0.0001(7) 0.0025(7)
O6 0.0264(9) 0.0227(8) 0.0297(9) -0.0007(7) 0.0017(7) -0.0003(7)
O7 0.0241(8) 0.0341(9) 0.0205(8) -0.0010(7) 0.0003(7) 0.0006(7)
O8 0.0224(8) 0.0307(9) 0.0213(8) 0.0036(7) -0.0022(6) 0.0006(7)
O9 0.0249(9) 0.0342(10) 0.0238(8) 0.0024(7) 0.0038(7) -0.0041(7)
O10 0.0364(10) 0.0313(9) 0.0236(8) 0.0033(7) -0.0014(7) -0.0027(8)
O11 0.0257(9) 0.0295(9) 0.0240(8) 0.0012(7) 0.0044(7) 0.0024(7)
O12 0.0324(9) 0.0246(9) 0.0312(9) 0.0022(7) 0.0032(7) 0.0022(7)
O131 0.035(2) 0.088(2) 0.0286(19) -0.0142(18) 0.0020(14) -0.0138(17)
C1 0.0321(14) 0.0415(16) 0.0331(13) 0.0049(12) -0.0016(11) 0.0100(12)
C2 0.070(3) 0.072(3) 0.089(3) 0.030(2) 0.044(2) 0.036(2)
C3 0.092(3) 0.105(4) 0.076(3) 0.010(3) 0.035(3) 0.062(3)
C4 0.112(4) 0.062(3) 0.052(2) -0.0141(19) -0.017(2) 0.045(2)
C5 0.095(3) 0.0395(19) 0.065(2) -0.0088(17) -0.019(2) 0.0107(19)
C6 0.0496(18) 0.0406(17) 0.0452(17) -0.0024(13) -0.0075(14) 0.0010(14)
C13 0.0266(12) 0.0296(13) 0.0280(12) 0.0051(10) 0.0070(10) 0.0048(10)
C14 0.0424(16) 0.0426(16) 0.0311(14) 0.0106(12) 0.0065(12) 0.0088(13)
C15 0.063(2) 0.0454(18) 0.0370(15) 0.0188(13) 0.0178(15) 0.0206(16)
C16 0.067(2) 0.0341(17) 0.074(2) 0.0193(16) 0.024(2) 0.0019(16)
C17 0.059(2) 0.0383(18) 0.097(3) 0.0160(19) -0.003(2) -0.0148(16)
C18 0.0468(18) 0.0341(16) 0.0548(18) 0.0116(13) -0.0059(14) -0.0033(13)
C19 0.0260(12) 0.0345(13) 0.0190(11) 0.0015(9) -0.0025(9) 0.0024(10)
C20 0.0387(15) 0.0395(15) 0.0283(13) 0.0053(11) 0.0068(11) 0.0014(12)
C21 0.0544(19) 0.0477(18) 0.0358(15) -0.0001(13) 0.0161(14) 0.0079(15)
C22 0.062(2) 0.0434(17) 0.0349(15) -0.0090(13) 0.0007(14) 0.0103(15)
C23 0.0506(18) 0.0351(16) 0.0511(18) -0.0055(13) -0.0032(15) -0.0054(13)
C24 0.0305(14) 0.0418(16) 0.0365(14) -0.0009(12) -0.0004(11) -0.0047(12)
C25 0.0282(13) 0.0303(13) 0.0266(12) -0.0006(10) 0.0004(10) -0.0062(10)
C26 0.0459(16) 0.0280(14) 0.0409(15) 0.0071(11) 0.0080(13) -0.0002(12)
C27 0.070(2) 0.0344(16) 0.0394(16) 0.0063(12) 0.0155(15) -0.0140(15)
C28 0.0430(18) 0.053(2) 0.059(2) 0.0075(16) 0.0182(15) -0.0142(15)
C29 0.0256(14) 0.0521(18) 0.0543(18) 0.0167(14) 0.0090(12) -0.0036(12)
C30 0.0274(13) 0.0344(14) 0.0280(12) -0.0050(10) 0.0087(10) -0.0024(10)
C31 0.0393(15) 0.0379(15) 0.0375(14) 0.0012(12) 0.0155(12) -0.0009(12)
C32 0.0422(18) 0.053(2) 0.066(2) 0.0013(16) 0.0292(16) -0.0025(14)
C33 0.0407(17) 0.0524(19) 0.070(2) 0.0003(16) 0.0286(16) 0.0065(15)
C34 0.0397(16) 0.0369(16) 0.0489(17) -0.0008(13) 0.0199(13) 0.0079(12)
C35 0.0336(14) 0.0352(14) 0.0272(12) 0.0105(10) 0.0038(10) 0.0087(11)
C36 0.0532(19) 0.0455(18) 0.057(2) 0.0266(15) -0.0024(16) -0.0072(15)
C37 0.096(3) 0.135(4) 0.055(2) 0.048(3) 0.014(2) -0.023(3)
C38 0.221(7) 0.108(4) 0.033(2) 0.017(2) -0.008(3) -0.070(4)
C39 0.078(3) 0.064(2) 0.0397(17) 0.0185(16) -0.0243(17) -0.0150(19)
C40 0.0204(11) 0.0314(13) 0.0321(13) -0.0015(10) -0.0037(10) -0.0030(10)
C41 0.0278(14) 0.0500(18) 0.0423(16) -0.0114(13) -0.0057(12) 0.0049(12)
C42 0.0302(15) 0.0431(17) 0.063(2) -0.0076(14) -0.0153(14) 0.0049(12)
C43 0.0476(19) 0.069(2) 0.0389(16) 0.0044(15) -0.0110(14) 0.0082(16)
C44 0.0327(16) 0.087(3) 0.0322(15) -0.0124(15) -0.0050(12) -0.0052(16)
C45 0.0343(14) 0.0298(13) 0.0290(12) -0.0052(10) -0.0009(10) -0.0003(11)
C46 0.0446(16) 0.0384(15) 0.0294(13) 0.0044(11) -0.0035(12) -0.0038(12)
C47 0.085(3) 0.072(2) 0.0366(17) 0.0035(16) -0.0202(18) -0.022(2)
C48 0.084(3) 0.057(2) 0.0496(19) -0.0057(16) -0.0255(19) -0.022(2)
C49 0.0463(17) 0.0361(15) 0.0431(16) -0.0007(12) -0.0105(13) -0.0115(13)
C50 0.0218(11) 0.0305(13) 0.0226(11) -0.0007(9) 0.0031(9) 0.0016(10)
C51 0.0323(14) 0.0365(15) 0.0374(14) 0.0034(11) 0.0117(11) 0.0023(11)
C52 0.0335(15) 0.0515(19) 0.063(2) -0.0066(15) 0.0219(14) 0.0013(14)
C53 0.0284(15) 0.0454(18) 0.072(2) 0.0060(16) 0.0082(14) 0.0108(13)
C54 0.0303(13) 0.0320(14) 0.0329(13) -0.0002(10) 0.0012(11) 0.0063(11)
C60 0.0446(16) 0.0265(13) 0.0350(14) 0.0010(11) -0.0051(12) 0.0021(12)
C61 0.0441(17) 0.0535(19) 0.0367(15) -0.0062(13) -0.0059(13) 0.0117(14)
C62 0.080(3) 0.070(2) 0.0444(19) -0.0235(18) -0.0196(19) 0.026(2)
C63 0.106(4) 0.055(2) 0.077(3) -0.017(2) -0.025(3) -0.022(2)
C64 0.114(4) 0.099(4) 0.100(4) -0.027(3) 0.015(3) -0.072(3)
C65 0.099(3) 0.071(3) 0.061(2) -0.0179(19) 0.021(2) -0.051(2)
C66 0.0402(15) 0.0294(14) 0.0302(13) -0.0003(10) -0.0023(11) -0.0025(11)
C67 0.101(3) 0.068(3) 0.048(2) 0.0080(18) -0.002(2) 0.042(2)
C68 0.120(4) 0.093(3) 0.059(3) 0.024(2) -0.025(3) 0.042(3)
C69 0.115(4) 0.065(3) 0.0349(18) 0.0123(17) -0.016(2) -0.012(2)
C70 0.145(4) 0.077(3) 0.0351(18) 0.0022(18) 0.022(2) 0.023(3)
C71 0.103(3) 0.052(2) 0.0434(18) 0.0107(15) 0.0217(19) 0.028(2)
C72 0.0327(15) 0.0413(16) 0.0542(18) 0.0034(14) 0.0047(13) 0.0023(12)
C85 0.055(5) 0.050(5) 0.037(4) 0.001(3) -0.012(4) 0.006(4)
C95 0.069(6) 0.023(4) 0.033(4) -0.001(3) 0.002(4) -0.006(4)
C105 0.052(5) 0.054(5) 0.088(7) -0.026(5) -0.025(5) -0.006(4)
C115 0.040(4) 0.057(4) 0.078(5) -0.009(4) -0.029(3) 0.005(3)
C125 0.039(3) 0.035(3) 0.055(4) -0.003(3) -0.018(3) 0.006(2)
C553 0.030(2) 0.026(2) 0.018(4) -0.001(2) 0.000(2) -0.0012(18)
C563 0.049(3) 0.044(2) 0.046(3) -0.0163(19) -0.007(2) 0.003(2)
C573 0.247(11) 0.148(8) 0.064(4) -0.032(5) -0.026(6) 0.142(8)
C583 0.113(7) 0.063(4) 0.081(5) -0.019(4) -0.018(4) 0.053(4)
C593 0.053(3) 0.036(3) 0.066(3) -0.003(2) -0.015(3) 0.011(2)
C731 0.021(2) 0.052(3) 0.029(3) 0.004(3) 0.001(2) -0.0064(16)
Cl2 0.019(4) 0.069(6) 0.016(6) 0.009(5) -0.014(4) -0.008(4)
C116 0.041(3) 0.036(3) 0.057(4) 0.006(3) -0.026(3) -0.001(3)
C126 0.034(3) 0.032(3) 0.057(4) 0.009(3) -0.015(3) -0.006(2)
O132 0.09(2) 0.14(3) 0.026(13) 0.012(15) -0.022(13) 0.06(2)
C86 0.078(6) 0.019(4) 0.027(3) 0.000(3) -0.020(4) 0.007(4)
C96 0.081(8) 0.042(6) 0.040(5) 0.007(4) -0.012(5) -0.025(5)
C106 0.030(3) 0.031(3) 0.057(5) -0.011(3) -0.009(3) -0.005(3)
C574 0.030(7) 0.071(11) 0.16(2) -0.033(14) -0.024(11) 0.010(7)
C554 0.038(6) 0.022(5) 0.006(7) 0.004(5) 0.009(5) -0.002(4)
C564 0.055(8) 0.034(7) 0.131(15) -0.023(8) 0.048(9) 0.001(6)
C584 0.080(10) 0.037(7) 0.094(10) 0.017(6) -0.021(8) 0.003(6)
C594 0.041(5) 0.014(4) 0.060(6) -0.001(4) 0.007(5) -0.004(4)

loop_
_atom_site_label
_atom_site_type_symbol
_atom_site_thermal_displace_type
_atom_site_fract_x
_atom_site_fract_y
_atom_site_fract_z
_atom_site_occupancy
_atom_site_U_iso_or_equiv
_atom_site_calc_flag
_atom_site_refinement_flags
Rh Rh Uani 0.21784(1) 0.04173(1) 0.11803(1) 1.000 0.0253(1) . .
Cl1 Cl Uani 0.18064(5) 0.01195(11) 0.02832(6) 0.880(5) 0.0625(5) . .
Cl2 Cl Uani 0.2556(5) 0.0839(7) 0.2052(3) 0.120(5) 0.035(3) . .
P1 P Uani 0.11496(3) 0.03716(4) 0.15636(3) 1.000 0.0266(2) . .
P2 P Uani 0.32528(3) 0.03545(4) 0.09072(2) 1.000 0.0232(2) . .
Si1 Si Uani 0.15485(3) -0.07753(4) 0.25476(2) 1.000 0.0208(2) . .
Si2 Si Uani 0.22338(3) 0.01392(4) 0.35744(3) 1.000 0.0219(2) . .
Si3 Si Uani 0.33664(3) -0.11691(4) 0.35095(2) 1.000 0.0227(2) . .
Si4 Si Uani 0.43114(3) 0.01775(4) 0.30324(2) 1.000 0.0217(2) . .
Si5 Si Uani 0.32701(3) 0.15571(4) 0.33862(3) 1.000 0.0234(2) . .
Si6 Si Uani 0.40265(3) -0.04999(4) 0.18368(2) 1.000 0.0206(2) . .
Si7 Si Uani 0.28836(3) -0.16440(4) 0.23184(2) 1.000 0.0221(2) . .
Si8 Si Uani 0.26306(4) 0.31384(4) 0.29191(3) 1.000 0.0280(2) . .
O1 O Uani 0.11440(8) -0.01536(12) 0.21235(7) 1.000 0.0343(6) . .
O2 O Uani 0.17995(8) -0.02130(10) 0.30595(7) 1.000 0.0280(5) . .
O3 O Uani 0.27970(8) -0.05498(11) 0.37370(7) 1.000 0.0294(5) . .
O4 O Uani 0.40152(8) -0.06258(11) 0.33570(7) 1.000 0.0302(5) . .
O5 O Uani 0.38683(8) 0.09978(11) 0.31463(7) 1.000 0.0302(5) . .
O6 O Uani 0.25942(8) 0.10096(10) 0.34179(7) 1.000 0.0263(5) . .
O7 O Uani 0.42987(8) -0.00194(11) 0.23790(6) 1.000 0.0262(5) . .
O8 O Uani 0.37761(8) 0.02457(10) 0.14094(6) 1.000 0.0248(5) . .
O9 O Uani 0.34163(8) -0.11106(11) 0.19742(6) 1.000 0.0276(5) . .
O10 O Uani 0.30923(9) -0.16361(11) 0.29626(7) 1.000 0.0305(5) . .
O11 O Uani 0.21650(8) -0.11972(10) 0.22416(6) 1.000 0.0263(5) . .
O12 O Uani 0.31399(8) 0.23384(10) 0.29711(7) 1.000 0.0294(5) . .
O131 O Uani 0.27348(18) 0.0847(3) 0.22683(15) 0.880(5) 0.0505(11) . .
O132 O Uani 0.1710(16) -0.016(3) 0.0077(9) 0.120(5) 0.086(13) . .
C1 C Uani 0.07914(13) 0.13663(18) 0.17696(11) 1.000 0.0356(8) . .
C2 C Uani 0.0263(2) 0.1399(3) 0.21245(17) 1.000 0.0763(17) . .
C3 C Uani -0.0012(2) 0.2173(3) 0.22548(18) 1.000 0.0905(19) . .
C4 C Uani 0.0223(2) 0.2896(3) 0.20405(16) 1.000 0.0756(18) . .
C5 C Uani 0.0749(2) 0.2872(2) 0.17030(16) 1.000 0.0668(14) . .
C6 C Uani 0.10369(16) 0.21061(19) 0.15665(13) 1.000 0.0453(10) . .
C13 C Uani 0.35613(10) 0.13080(13) 0.05928(8) 1.000 0.0280(7) . .
C14 C Uani 0.32290(10) 0.16215(14) 0.01303(8) 1.000 0.0386(9) . .
C15 C Uani 0.34352(17) 0.2386(2) -0.00946(12) 1.000 0.0482(10) . .
C16 C Uani 0.39556(19) 0.2819(2) 0.01338(15) 1.000 0.0580(11) . .
C17 C Uani 0.42880(19) 0.2501(2) 0.05835(18) 1.000 0.0648(13) . .
C18 C Uani 0.40910(15) 0.17473(18) 0.08190(13) 1.000 0.0453(10) . .
C19 C Uani 0.34828(12) -0.04935(16) 0.04461(9) 1.000 0.0265(7) . .
C20 C Uani 0.40215(14) -0.04289(18) 0.01028(10) 1.000 0.0354(8) . .
C21 C Uani 0.42338(16) -0.1125(2) -0.01851(12) 1.000 0.0457(10) . .
C22 C Uani 0.39120(17) -0.1889(2) -0.01359(12) 1.000 0.0468(10) . .
C23 C Uani 0.33716(16) -0.19566(19) 0.01941(13) 1.000 0.0457(10) . .
C24 C Uani 0.31541(13) -0.12600(18) 0.04852(11) 1.000 0.0363(8) . .
C25 C Uani 0.09447(12) -0.15846(16) 0.27471(10) 1.000 0.0284(7) . .
C26 C Uani 0.11689(15) -0.22322(17) 0.31908(11) 1.000 0.0382(9) . .
C27 C Uani 0.05713(17) -0.23621(19) 0.35651(12) 1.000 0.0477(10) . .
C28 C Uani -0.00104(16) -0.1953(2) 0.32738(14) 1.000 0.0514(11) . .
C29 C Uani 0.02972(13) -0.1216(2) 0.29642(13) 1.000 0.0439(10) . .
C30 C Uani 0.16720(13) 0.03120(16) 0.41484(10) 1.000 0.0298(8) . .
C31 C Uani 0.13440(14) -0.05078(17) 0.43557(12) 1.000 0.0380(8) . .
C32 C Uani 0.06454(16) -0.0265(2) 0.45290(15) 1.000 0.0533(11) . .
C33 C Uani 0.05644(16) 0.0662(2) 0.44222(15) 1.000 0.0539(11) . .
C34 C Uani 0.10803(14) 0.08877(18) 0.39996(12) 1.000 0.0415(9) . .
C35 C Uani 0.35604(13) -0.19383(17) 0.40541(10) 1.000 0.0320(8) . .
C36 C Uani 0.29519(16) -0.2447(2) 0.42326(13) 1.000 0.0520(11) . .
C37 C Uani 0.3059(2) -0.2618(4) 0.48323(16) 1.000 0.0951(18) . .
C38 C Uani 0.3608(4) -0.2107(3) 0.50293(16) 1.000 0.121(3) . .
C39 C Uani 0.3824(2) -0.1540(2) 0.45915(13) 1.000 0.0610(13) . .
C40 C Uani 0.51731(12) 0.03505(16) 0.32735(10) 1.000 0.0280(7) . .
C41 C Uani 0.56791(13) -0.02802(19) 0.30548(12) 1.000 0.0401(9) . .
C42 C Uani 0.62485(15) -0.0304(2) 0.34878(14) 1.000 0.0457(10) . .
C43 C Uani 0.60210(16) 0.0180(2) 0.39777(13) 1.000 0.0520(11) . .
C44 C Uani 0.52873(15) 0.0291(2) 0.39012(12) 1.000 0.0507(12) . .
C45 C Uani 0.34944(13) 0.19420(16) 0.40820(10) 1.000 0.0311(8) . .
C46 C Uani 0.35995(14) 0.12605(18) 0.45238(10) 1.000 0.0375(8) . .
C47 C Uani 0.4009(2) 0.1689(3) 0.49781(13) 1.000 0.0649(13) . .
C48 C Uani 0.4294(2) 0.2472(2) 0.47448(14) 1.000 0.0640(14) . .
C49 C Uani 0.41310(15) 0.24703(19) 0.41320(12) 1.000 0.0420(9) . .
C50 C Uani 0.46913(11) -0.10763(15) 0.14932(9) 1.000 0.0249(7) . .
C51 C Uani 0.52242(13) -0.04998(17) 0.12560(11) 1.000 0.0352(8) . .
C52 C Uani 0.57673(15) -0.1122(2) 0.11164(14) 1.000 0.0490(10) . .
C53 C Uani 0.57996(14) -0.1703(2) 0.16050(14) 1.000 0.0485(10) . .
C54 C Uani 0.50932(12) -0.17316(17) 0.18317(10) 1.000 0.0317(8) . .
C60 C Uani 0.29978(14) 0.40007(16) 0.33500(11) 1.000 0.0355(8) . .
C61 C Uani 0.27632(15) 0.4228(2) 0.38591(12) 1.000 0.0449(10) . .
C62 C Uani 0.3083(2) 0.4852(3) 0.41761(15) 1.000 0.0651(14) . .
C63 C Uani 0.3642(3) 0.5234(3) 0.39955(19) 1.000 0.0798(18) . .
C64 C Uani 0.3882(3) 0.5011(3) 0.3503(2) 1.000 0.104(2) . .
C65 C Uani 0.3558(2) 0.4419(3) 0.31775(16) 1.000 0.0767(16) . .
C66 C Uani 0.25857(14) 0.34790(16) 0.21896(10) 1.000 0.0333(8) . .
C67 C Uani 0.2232(2) 0.4197(3) 0.20486(15) 1.000 0.0724(16) . .
C68 C Uani 0.2155(3) 0.4441(3) 0.15073(18) 1.000 0.0911(19) . .
C69 C Uani 0.2446(2) 0.3998(3) 0.10990(14) 1.000 0.0719(18) . .
C70 C Uani 0.2778(3) 0.3289(3) 0.12274(15) 1.000 0.0854(18) . .
C71 C Uani 0.2855(2) 0.3033(2) 0.17730(14) 1.000 0.0658(13) . .
C72 C Uani 0.17996(14) 0.28431(19) 0.31529(13) 1.000 0.0427(9) . .
C75 C Uiso 0.04474 -0.01098 0.12284 0.512(6) 0.0126(2) . .
C76 C Uiso 0.05442 -0.01787 0.10935 0.488(5) 0.0328(1) . .
C85 C Uani 0.0504(2) -0.0947(3) 0.1091(2) 0.512(5) 0.048(3) . .
C86 C Uani 0.03923(16) -0.1018(2) 0.12017(17) 0.488(5) 0.042(3) . .
C95 C Uani -0.0012(3) -0.1351(3) 0.0824(3) 0.512(5) 0.042(3) . .
C96 C Uani -0.00993(18) -0.1426(2) 0.0893(2) 0.488(5) 0.055(4) . .
C105 C Uani -0.0584(3) -0.0919(3) 0.0695(2) 0.512(5) 0.065(3) . .
C106 C Uani -0.04389(19) -0.0996(2) 0.04761(17) 0.488(5) 0.039(2) . .
C115 C Uani -0.0640(2) -0.0082(3) 0.0832(2) 0.512(5) 0.059(3) . .
C116 C Uani -0.02870(17) -0.0157(2) 0.03679(15) 0.488(5) 0.0451(19) . .
C125 C Uani -0.01246(18) 0.0322(2) 0.10989(19) 0.512(5) 0.0433(19) . .
C126 C Uani 0.02046(14) 0.02518(18) 0.06766(14) 0.488(5) 0.0413(19) . .
C553 C Uani 0.2841(4) -0.2762(5) 0.2128(2) 0.707(5) 0.0247(16) . .
C554 C Uani 0.2833(9) -0.2696(11) 0.1961(6) 0.293(5) 0.022(3) . .
C563 C Uani 0.2703(2) -0.2925(3) 0.15009(17) 0.707(5) 0.0465(16) . .
C564 C Uani 0.3547(6) -0.3057(7) 0.1882(7) 0.293(5) 0.073(6) . .
C573 C Uani 0.3125(5) -0.3602(6) 0.1319(3) 0.707(5) 0.153(5) . .
C574 C Uani 0.3559(7) -0.3948(10) 0.2131(8) 0.293(5) 0.087(8) . .
C583 C Uani 0.3465(4) -0.3987(5) 0.1832(3) 0.707(5) 0.086(3) . .
C584 C Uani 0.3073(6) -0.3860(7) 0.2624(5) 0.293(5) 0.071(5) . .
C593 C Uani 0.3487(3) -0.3271(3) 0.2250(2) 0.707(5) 0.0519(17) . .
C594 C Uani 0.2500(4) -0.3336(5) 0.2376(4) 0.293(5) 0.038(3) . .
C731 C Uani 0.2498(3) 0.0711(4) 0.1844(2) 0.880(5) 0.0340(16) . .
C732 C Uiso 0.18792 -0.00670 0.05274 0.12(4) 0.0298(12) . .
H2 H Uiso 0.00918 0.08957 0.22763 1.000 0.0916 . .
H3 H Uiso -0.03711 0.21948 0.24982 1.000 0.1086 . .
H4 H Uiso 0.00218 0.34192 0.21252 1.000 0.0910 . .
H5 H Uiso 0.09210 0.33811 0.15598 1.000 0.0803 . .
H6 H Uiso 0.14046 0.20953 0.13319 1.000 0.0543 . .
H14 H Uiso 0.28677 0.13209 -0.00301 1.000 0.0463 . .
H15 H Uiso 0.32108 0.26056 -0.04094 1.000 0.0579 . .
H16 H Uiso 0.40873 0.33404 -0.00191 1.000 0.0699 . .
H17 H Uiso 0.46561 0.27984 0.07355 1.000 0.0775 . .
H18 H Uiso 0.43193 0.15350 0.11340 1.000 0.0544 . .
H20 H Uiso 0.42433 0.00946 0.00665 1.000 0.0425 . .
H21 H Uiso 0.46020 -0.10781 -0.04174 1.000 0.0549 . .
H22 H Uiso 0.40637 -0.23671 -0.03298 1.000 0.0560 . .
H23 H Uiso 0.31470 -0.24795 0.02230 1.000 0.0548 . .
H24 H Uiso 0.27803 -0.13081 0.07112 1.000 0.0436 . .
H25 H Uiso 0.08259 -0.19121 0.24093 1.000 0.0340 . .
H26 H Uiso 0.12954 -0.27710 0.30184 1.000 0.0458 . .
H26' H Uiso 0.15533 -0.20138 0.34051 1.000 0.0458 . .
H27 H Uiso 0.04874 -0.29697 0.36210 1.000 0.0572 . .
H27' H Uiso 0.06547 -0.20951 0.39264 1.000 0.0572 . .
H28 H Uiso -0.03369 -0.17491 0.35387 1.000 0.0619 . .
H28' H Uiso -0.02309 -0.23517 0.30172 1.000 0.0619 . .
H29 H Uiso 0.03873 -0.07346 0.32123 1.000 0.0527 . .
H29' H Uiso 0.00024 -0.10270 0.26591 1.000 0.0527 . .
H30 H Uiso 0.19290 0.05734 0.44591 1.000 0.0358 . .
H31 H Uiso 0.13231 -0.09353 0.40608 1.000 0.0456 . .
H31' H Uiso 0.16002 -0.07425 0.46705 1.000 0.0456 . .
H32 H Uiso 0.03108 -0.05890 0.43147 1.000 0.0642 . .
H32' H Uiso 0.05889 -0.03878 0.49225 1.000 0.0642 . .
H33 H Uiso 0.06405 0.09873 0.47635 1.000 0.0649 . .
H33' H Uiso 0.01135 0.07849 0.42777 1.000 0.0649 . .
H34 H Uiso 0.12062 0.14888 0.40279 1.000 0.0498 . .
H34' H Uiso 0.09116 0.07728 0.36233 1.000 0.0498 . .
H35 H Uiso 0.38998 -0.23398 0.39178 1.000 0.0383 . .
H36 H Uiso 0.25413 -0.21195 0.41682 1.000 0.0625 . .
H36' H Uiso 0.29175 -0.29819 0.40254 1.000 0.0625 . .
H37 H Uiso 0.26557 -0.24752 0.50339 1.000 0.1140 . .
H37' H Uiso 0.31587 -0.32215 0.48919 1.000 0.1140 . .
H38 H Uiso 0.39793 -0.24757 0.51476 1.000 0.1452 . .
H38' H Uiso 0.34711 -0.17720 0.53489 1.000 0.1452 . .
H39 H Uiso 0.43121 -0.14993 0.45919 1.000 0.0732 . .
H39' H Uiso 0.36378 -0.09694 0.46401 1.000 0.0732 . .
H40 H Uiso 0.53084 0.09269 0.31553 1.000 0.0337 . .
H41 H Uiso 0.58434 -0.00928 0.26963 1.000 0.0481 . .
H41' H Uiso 0.54773 -0.08447 0.30103 1.000 0.0481 . .
H42 H Uiso 0.63518 -0.08927 0.35912 1.000 0.0549 . .
H42' H Uiso 0.66512 -0.00428 0.33399 1.000 0.0549 . .
H43 H Uiso 0.61231 -0.01352 0.43189 1.000 0.0626 . .
H43' H Uiso 0.62435 0.07348 0.39992 1.000 0.0626 . .
H44 H Uiso 0.51366 0.08102 0.40841 1.000 0.0609 . .
H44' H Uiso 0.50469 -0.01964 0.40527 1.000 0.0609 . .
H45 H Uiso 0.31230 0.23077 0.42031 1.000 0.0373 . .
H46 H Uiso 0.31705 0.10651 0.46634 1.000 0.0450 . .
H46' H Uiso 0.38395 0.07716 0.43745 1.000 0.0450 . .
H47 H Uiso 0.37260 0.18276 0.52906 1.000 0.0778 . .
H47' H Uiso 0.43672 0.13099 0.51097 1.000 0.0778 . .
H48 H Uiso 0.47786 0.24843 0.48093 1.000 0.0768 . .
H48' H Uiso 0.40996 0.29741 0.49196 1.000 0.0768 . .
H49 H Uiso 0.44923 0.22095 0.39246 1.000 0.0504 . .
H49' H Uiso 0.40558 0.30498 0.39949 1.000 0.0504 . .
H50 H Uiso 0.44806 -0.13847 0.11778 1.000 0.0299 . .
H51 H Uiso 0.50567 -0.02011 0.09252 1.000 0.0423 . .
H51' H Uiso 0.53824 -0.00817 0.15297 1.000 0.0423 . .
H52 H Uiso 0.56525 -0.14365 0.07773 1.000 0.0590 . .
H52' H Uiso 0.61942 -0.08300 0.10684 1.000 0.0590 . .
H53 H Uiso 0.61161 -0.14851 0.18860 1.000 0.0581 . .
H53' H Uiso 0.59428 -0.22728 0.14942 1.000 0.0581 . .
H54 H Uiso 0.50985 -0.15834 0.22255 1.000 0.0381 . .
H54' H Uiso 0.49000 -0.23006 0.17861 1.000 0.0381 . .
H61 H Uiso 0.23812 0.39590 0.39947 1.000 0.0538 . .
H62 H Uiso 0.29096 0.50085 0.45193 1.000 0.0783 . .
H63 H Uiso 0.38597 0.56517 0.42123 1.000 0.0954 . .
H64 H Uiso 0.42779 0.52626 0.33797 1.000 0.1248 . .
H65 H Uiso 0.37235 0.42972 0.28257 1.000 0.0920 . .
H67 H Uiso 0.20405 0.45261 0.23279 1.000 0.0870 . .
H68 H Uiso 0.18954 0.49234 0.14186 1.000 0.1091 . .
H69 H Uiso 0.24140 0.41874 0.07304 1.000 0.0864 . .
H70 H Uiso 0.29625 0.29584 0.09449 1.000 0.1024 . .
H71 H Uiso 0.30995 0.25363 0.18554 1.000 0.0793 . .
H72 H Uiso 0.16371 0.23575 0.29419 1.000 0.0640 . .
H72' H Uiso 0.14964 0.33185 0.30981 1.000 0.0640 . .
H72" H Uiso 0.18248 0.26967 0.35426 1.000 0.0640 . .
H85 H Uiso 0.08988 -0.12450 0.11804 0.512(5) 0.0570 . .
H86 H Uiso 0.06237 -0.13110 0.14857 0.488(5) 0.0500 . .
H95 H Uiso 0.00274 -0.19287 0.07292 0.512(5) 0.0499 . .
H96 H Uiso -0.02028 -0.19979 0.09666 0.488(5) 0.0655 . .
H105 H Uiso -0.09395 -0.11980 0.05104 0.512(5) 0.0782 . .
H106 H Uiso -0.07738 -0.12741 0.02657 0.488(5) 0.0476 . .
H115 H Uiso -0.10350 0.02164 0.07426 0.512(5) 0.0702 . .
H116 H Uiso -0.05184 0.01367 0.00839 0.488(5) 0.0539 . .
H125 H Uiso -0.01636 0.09002 0.11938 0.512(5) 0.0519 . .
H126 H Uiso 0.03082 0.08235 0.06029 0.488(5) 0.0495 . .
H553 H Uiso 0.24760 -0.30276 0.23364 0.707(5) 0.0296 . .
H554 H Uiso 0.25781 -0.26598 0.16062 0.293(5) 0.0262 . .
H563 H Uiso 0.22335 -0.30790 0.14380 0.707(5) 0.0555 . .
H563' H Uiso 0.27934 -0.24065 0.12901 0.707(5) 0.0555 . .
H564 H Uiso 0.36493 -0.30809 0.14878 0.293(5) 0.0875 . .
H564' H Uiso 0.38796 -0.26948 0.20700 0.293(5) 0.0875 . .
H573 H Uiso 0.34607 -0.33810 0.10670 0.707(5) 0.1840 . .
H573' H Uiso 0.28593 -0.40341 0.11220 0.707(5) 0.1840 . .
H574 H Uiso 0.40093 -0.41055 0.22605 0.293(5) 0.1065 . .
H574' H Uiso 0.33964 -0.43728 0.18629 0.293(5) 0.1065 . .
H583 H Uiso 0.32076 -0.44688 0.19699 0.707(5) 0.1031 . .
H583' H Uiso 0.39170 -0.41815 0.17499 0.707(5) 0.1031 . .
H584 H Uiso 0.29176 -0.44176 0.27479 0.293(5) 0.0846 . .
H584' H Uiso 0.32891 -0.35636 0.29372 0.293(5) 0.0846 . .
H593 H Uiso 0.38828 -0.29139 0.22011 0.707(5) 0.0621 . .
H593' H Uiso 0.34941 -0.34944 0.26283 0.707(5) 0.0621 . .
H594 H Uiso 0.22685 -0.30257 0.26665 0.293(5) 0.0458 . .
H594' H Uiso 0.21778 -0.37038 0.21809 0.293(5) 0.0458 . .

loop_
_geom_bond_atom_site_label_1
_geom_bond_atom_site_label_2
_geom_bond_distance
_geom_bond_site_symmetry_1
_geom_bond_site_symmetry_2
_geom_bond_publ_flag
Rh Cl1 2.3483(15) . . yes
Rh P1 2.3039(7) . . yes
Rh P2 2.2913(6) . . yes
Rh C731 1.793(5) . . yes
Rh Cl2 2.343(8) . . yes
Rh C732 1.8591 . . yes
P1 O1 1.6023(19) . . yes
P1 C1 1.814(3) . . yes
P1 C75 1.7941 . . yes
P1 C76 1.8753 . . yes
P2 O8 1.6108(16) . . yes
P2 C13 1.815(2) . . yes
P2 C19 1.823(2) . . yes
Si1 O1 1.6365(19) . . yes
Si1 O2 1.6091(18) . . yes
Si1 O11 1.6149(17) . . yes
Si1 C25 1.847(3) . . yes
Si2 O2 1.6171(18) . . yes
Si2 O3 1.6225(18) . . yes
Si2 O6 1.6131(17) . . yes
Si2 C30 1.846(3) . . yes
Si3 O3 1.6230(18) . . yes
Si3 O4 1.6217(18) . . yes
Si3 O10 1.6148(18) . . yes
Si3 C35 1.842(3) . . yes
Si4 O4 1.6242(18) . . yes
Si4 O5 1.6095(18) . . yes
Si4 O7 1.6261(16) . . yes
Si4 C40 1.848(3) . . yes
Si5 O5 1.6221(18) . . yes
Si5 O6 1.6241(17) . . yes
Si5 O12 1.6201(18) . . yes
Si5 C45 1.853(3) . . yes
Si6 O7 1.6141(16) . . yes
Si6 O8 1.6504(16) . . yes
Si6 O9 1.6117(18) . . yes
Si6 C50 1.845(2) . . yes
Si7 O9 1.6215(17) . . yes
Si7 O10 1.6197(18) . . yes
Si7 O11 1.6248(17) . . yes
Si7 C553 1.837(8) . . yes
Si7 C554 1.887(17) . . yes
Si8 O12 1.6390(18) . . yes
Si8 C60 1.870(3) . . yes
Si8 C66 1.862(3) . . yes
Si8 C72 1.849(3) . . yes
O131 C731 1.152(6) . . yes
O132 C732 1.1540 . . yes
